data_4123919
loop_
_publ_author_name
'Breshears, J.D.'
'Kanatzidis, M.G.'

_publ_section_title
;
 beta-(K M P2 Se6) (M = Sb, Bi): kinetically accessible phases obtained
 from rapid crystallisation of amorphous precursors
;
_journal_name_full 'Journal of the American Chemical Society'
_journal_page_first 7839
_journal_page_last 7840
_journal_volume 122
_journal_year 2000
_chemical_formula_sum 'K P2 Sb Se6'
_chemical_name_systematic 'K (Sb P2 Se6)'
_space_group_IT_number 4
_symmetry_space_group_name_Hall 'P 2yb'
_symmetry_space_group_name_H-M 'P 1 21 1'
_cell_angle_alpha 90
_cell_angle_beta 91.487
_cell_angle_gamma 90
_cell_formula_units_Z 2
_cell_length_a 6.8925
_cell_length_b 7.8573
_cell_length_c 10.1656
_cell_volume 550.347
_citation_journal_id_ASTM JACSAT
_cod_data_source_file Breshears_JACSAT_2000_1173.cif
_cod_data_source_block K1P2Sb1Se6
_cod_original_cell_volume 550.3473
_cod_original_formula_sum 'K1 P2 Sb1 Se6'
_cod_database_code 4123919

loop_
_symmetry_equiv_pos_as_xyz
x,y,z
-x,y+1/2,-z

loop_
_atom_site_label
_atom_site_type_symbol
_atom_site_fract_x
_atom_site_fract_y
_atom_site_fract_z
_atom_site_occupancy
_atom_site_U_iso_or_equiv
Se3 Se-2 0.0818 0.5476 0.2313 1 0.0
Se2 Se-2 0.0772 0.5399 0.7606 1 0.0
Se1 Se-2 0.5779 0.438 0.6766 1 0.0
P2 P+4 0.2958 0.3488 0.1969 1 0.0
Se6 Se-2 0.1575 0.2538 0.5211 1 0.0
K1 K+1 0.8061 0.3368 -0.0032 1 0.0
Se5 Se-2 0.5615 0.4305 0.309 1 0.0
Se4 Se-2 0.3299 0.2606 0.0018 1 0.0
Sb1 Sb+3 0.3168 0.5585 0.4841 1 0.0
P1 P+4 0.8066 0.6337 0.6773 1 0.0
